data_2217572
loop_
_publ_author_name
'Wu Zhang'
'Qingxia Cui'
'Ling Chang'
'Zhaowen Yu'

_publ_section_title
;Aqua(3-formyl-2-oxidobenzoato-\k^2^<i>O</i>^1^,<i>O</i>^2^)(1,10-phenanthroline-\k^2^<i>N</i>,<i>N</i>')copper(II)
 methanol solvate
;
_journal_coeditor_code KJ2080
_journal_issue 2
_journal_name_full 'Acta Crystallographica Section E'
_journal_page_first m294
_journal_page_last m294
_journal_paper_doi 10.1107/S1600536807067967
_journal_volume 64
_journal_year 2008
_chemical_formula_iupac '[Cu (C8 H4 O4) (C12 H8 N2) (H2 O)], C H4 O'
_chemical_formula_moiety 'C20 H14 Cu N2 O5, C H4 O'
_chemical_formula_sum 'C21 H18 Cu N2 O6'
_chemical_formula_weight 457.91
_chemical_name_systematic
;
Aqua(3-formyl-2-oxidobenzoato-\k^2^O^1^,O^2^)(1,10-phenanthroline-
\k^2^N,N')copper(II) methanol solvate
;
_space_group_IT_number 2
_symmetry_cell_setting triclinic
_symmetry_space_group_name_Hall '-P 1'
_symmetry_space_group_name_H-M 'P -1'
_atom_sites_solution_hydrogens geom
_atom_sites_solution_primary direct
_atom_sites_solution_secondary difmap
_audit_creation_method SHELXL-97
_cell_angle_alpha 115.125(2)
_cell_angle_beta 95.859(2)
_cell_angle_gamma 93.589(2)
_cell_formula_units_Z 2
_cell_length_a 8.6714(11)
_cell_length_b 10.3895(13)
_cell_length_c 11.7617(14)
_cell_measurement_reflns_used 1476
_cell_measurement_temperature 296(2)
_cell_measurement_theta_max 23.10
_cell_measurement_theta_min 2.38
_cell_volume 947.7(2)
_computing_cell_refinement 'APEX2 (Bruker, 2005)'
_computing_data_collection 'APEX2 (Bruker, 2005)'
_computing_data_reduction 'SAINT (Bruker, 2005)'
_computing_molecular_graphics 'SHELXTL (Bruker, 2005)'
_computing_publication_material 'SHELXTL (Bruker, 2005)'
_computing_structure_refinement 'SHELXL97 (Sheldrick, 1997)'
_computing_structure_solution 'SHELXS97 (Sheldrick, 1997)'
_diffrn_ambient_temperature 296(2)
_diffrn_measured_fraction_theta_full 0.996
_diffrn_measured_fraction_theta_max 0.996
_diffrn_measurement_device_type 'Bruker APEXII CCD area-detector'
_diffrn_measurement_method '\f and \w'
_diffrn_radiation_monochromator graphite
_diffrn_radiation_source 'fine-focus sealed tube'
_diffrn_radiation_type MoK\a
_diffrn_radiation_wavelength 0.71073
_diffrn_reflns_av_R_equivalents 0.0606
_diffrn_reflns_av_sigmaI/netI 0.0833
_diffrn_reflns_limit_h_max 8
_diffrn_reflns_limit_h_min -10
_diffrn_reflns_limit_k_max 12
_diffrn_reflns_limit_k_min -11
_diffrn_reflns_limit_l_max 11
_diffrn_reflns_limit_l_min -13
_diffrn_reflns_number 4953
_diffrn_reflns_theta_full 25.00
_diffrn_reflns_theta_max 25.00
_diffrn_reflns_theta_min 1.93
_exptl_absorpt_coefficient_mu 1.196
_exptl_absorpt_correction_type none
_exptl_crystal_colour green
_exptl_crystal_density_diffrn 1.605
_exptl_crystal_density_method 'not measured'
_exptl_crystal_description block
_exptl_crystal_F_000 470
_exptl_crystal_size_max 0.21
_exptl_crystal_size_mid 0.16
_exptl_crystal_size_min 0.15
_refine_diff_density_max 0.561
_refine_diff_density_min -0.398
_refine_ls_extinction_method none
_refine_ls_goodness_of_fit_ref 0.938
_refine_ls_hydrogen_treatment constr
_refine_ls_matrix_type full
_refine_ls_number_parameters 273
_refine_ls_number_reflns 3336
_refine_ls_number_restraints 0
_refine_ls_restrained_S_all 0.938
_refine_ls_R_factor_all 0.0658
_refine_ls_R_factor_gt 0.0435
_refine_ls_shift/su_max 0.000
_refine_ls_shift/su_mean 0.000
_refine_ls_structure_factor_coef Fsqd
_refine_ls_weighting_details 'calc w=1/[\s^2^(Fo^2^)+(0.0357P)^2^] where P=(Fo^2^+2Fc^2^)/3'
_refine_ls_weighting_scheme calc
_refine_ls_wR_factor_gt 0.0955
_refine_ls_wR_factor_ref 0.1001
_reflns_number_gt 2336
_reflns_number_total 3336
_reflns_threshold_expression I>2\s(I)
_cod_data_source_file kj2080.cif
_cod_data_source_block I
_cod_original_sg_symbol_H-M P-1
_cod_database_code 2217572
_cod_database_fobs_code 2217572

loop_
_symmetry_equiv_pos_as_xyz
'x, y, z'
'-x, -y, -z'

loop_
_atom_site_type_symbol
_atom_site_label
_atom_site_fract_x
_atom_site_fract_y
_atom_site_fract_z
_atom_site_U_iso_or_equiv
_atom_site_adp_type
_atom_site_calc_flag
_atom_site_refinement_flags
_atom_site_occupancy
Cu Cu1 0.04891(5) 0.15042(5) 0.43931(4) 0.04238(18) Uani d . 1
O O1W 0.2655(3) 0.2918(3) 0.4306(3) 0.0690(8) Uani d . 1
H H1WA 0.3370 0.2382 0.4054 0.083 Uiso d R 1
H H1WB 0.2452 0.3275 0.3785 0.083 Uiso d R 1
N N1 -0.1078(3) 0.2009(3) 0.3305(3) 0.0395(7) Uani d . 1
N N2 0.0517(3) -0.0202(3) 0.2729(3) 0.0366(7) Uani d . 1
O O1 0.0334(3) 0.4719(2) 0.7766(2) 0.0541(7) Uani d . 1
O O2 -0.0072(3) 0.3010(3) 0.5848(2) 0.0518(7) Uani d . 1
O O3 0.1798(3) 0.0801(2) 0.5341(2) 0.0433(6) Uani d . 1
O O4 0.5232(3) -0.0845(3) 0.6619(3) 0.0694(9) Uani d . 1
C C1 0.2080(4) 0.2978(3) 0.7301(3) 0.0344(8) Uani d . 1
C C2 0.2507(4) 0.1602(3) 0.6484(3) 0.0347(8) Uani d . 1
C C3 0.3754(4) 0.1093(4) 0.6985(3) 0.0364(8) Uani d . 1
C C4 0.4531(4) 0.1902(4) 0.8211(4) 0.0455(9) Uani d . 1
H H4A 0.5349 0.1545 0.8517 0.055 Uiso calc R 1
C C5 0.4121(5) 0.3205(4) 0.8972(4) 0.0517(10) Uani d . 1
H H5A 0.4649 0.3738 0.9788 0.062 Uiso calc R 1
C C6 0.2905(4) 0.3714(4) 0.8503(3) 0.0433(9) Uani d . 1
H H6A 0.2624 0.4601 0.9025 0.052 Uiso calc R 1
C C7 0.0722(4) 0.3618(4) 0.6951(3) 0.0377(8) Uani d . 1
C C8 0.4236(4) -0.0293(4) 0.6237(4) 0.0480(10) Uani d . 1
H H8A 0.3748 -0.0798 0.5404 0.058 Uiso calc R 1
C C9 -0.1828(4) 0.3141(4) 0.3596(4) 0.0511(10) Uani d . 1
H H9A -0.1596 0.3876 0.4413 0.061 Uiso calc R 1
C C10 -0.2942(5) 0.3298(4) 0.2752(4) 0.0560(11) Uani d . 1
H H10A -0.3451 0.4116 0.3005 0.067 Uiso calc R 1
C C11 -0.3287(5) 0.2251(4) 0.1550(4) 0.0554(11) Uani d . 1
H H11A -0.4043 0.2347 0.0979 0.066 Uiso calc R 1
C C12 -0.2512(4) 0.1027(4) 0.1166(3) 0.0429(9) Uani d . 1
C C13 -0.2754(5) -0.0140(4) -0.0074(4) 0.0534(11) Uani d . 1
H H13A -0.3494 -0.0119 -0.0695 0.064 Uiso calc R 1
C C14 -0.1935(5) -0.1267(4) -0.0360(4) 0.0546(11) Uani d . 1
H H14A -0.2120 -0.2007 -0.1177 0.066 Uiso calc R 1
C C15 -0.0787(4) -0.1356(4) 0.0558(3) 0.0421(9) Uani d . 1
C C16 0.0130(5) -0.2480(4) 0.0336(3) 0.0505(10) Uani d . 1
H H16A 0.0007 -0.3254 -0.0461 0.061 Uiso calc R 1
C C17 0.1192(5) -0.2437(4) 0.1277(4) 0.0493(10) Uani d . 1
H H17A 0.1810 -0.3178 0.1126 0.059 Uiso calc R 1
C C18 0.1366(4) -0.1285(4) 0.2479(3) 0.0429(9) Uani d . 1
H H18A 0.2095 -0.1276 0.3120 0.051 Uiso calc R 1
C C19 -0.0538(4) -0.0235(4) 0.1789(3) 0.0362(8) Uani d . 1
C C20 -0.1402(4) 0.0960(4) 0.2081(3) 0.0373(8) Uani d . 1
C C21 0.6449(6) 0.4308(6) 0.6735(6) 0.108(2) Uani d . 1
H H21A 0.6025 0.4468 0.7501 0.162 Uiso calc R 1
H H21B 0.6887 0.3416 0.6434 0.162 Uiso calc R 1
H H21C 0.5635 0.4275 0.6103 0.162 Uiso calc R 1
O O5 0.7606(4) 0.5414(3) 0.6979(3) 0.0751(9) Uani d . 1
H H5 0.8459 0.5183 0.7138 0.113 Uiso calc R 1

loop_
_atom_site_aniso_label
_atom_site_aniso_U_11
_atom_site_aniso_U_22
_atom_site_aniso_U_33
_atom_site_aniso_U_12
_atom_site_aniso_U_13
_atom_site_aniso_U_23
Cu1 0.0434(3) 0.0424(3) 0.0300(3) 0.0188(2) 0.00278(19) 0.0037(2)
O1W 0.0605(19) 0.0671(19) 0.092(2) 0.0250(16) 0.0175(17) 0.0422(18)
N1 0.0402(18) 0.0358(17) 0.0363(17) 0.0096(15) 0.0087(14) 0.0085(14)
N2 0.0324(17) 0.0363(17) 0.0342(17) 0.0068(14) 0.0089(14) 0.0074(14)
O1 0.0666(19) 0.0384(15) 0.0413(15) 0.0236(14) 0.0049(14) 0.0001(13)
O2 0.0540(17) 0.0520(16) 0.0321(14) 0.0283(14) 0.0016(12) 0.0000(12)
O3 0.0487(16) 0.0346(13) 0.0327(14) 0.0154(12) -0.0007(12) 0.0014(11)
O4 0.0579(19) 0.0649(19) 0.092(2) 0.0275(16) 0.0107(17) 0.0382(18)
C1 0.036(2) 0.0324(19) 0.0313(19) 0.0047(16) 0.0042(16) 0.0100(16)
C2 0.034(2) 0.036(2) 0.034(2) 0.0034(17) 0.0070(16) 0.0144(17)
C3 0.032(2) 0.037(2) 0.042(2) 0.0041(17) 0.0067(17) 0.0188(18)
C4 0.036(2) 0.051(2) 0.055(3) 0.0044(19) 0.0007(19) 0.030(2)
C5 0.054(3) 0.049(2) 0.042(2) -0.003(2) -0.012(2) 0.015(2)
C6 0.050(2) 0.033(2) 0.037(2) 0.0011(18) 0.0020(18) 0.0064(17)
C7 0.041(2) 0.034(2) 0.032(2) 0.0050(17) 0.0070(17) 0.0079(17)
C8 0.041(2) 0.049(2) 0.057(3) 0.011(2) 0.012(2) 0.024(2)
C9 0.049(2) 0.046(2) 0.055(3) 0.014(2) 0.009(2) 0.018(2)
C10 0.050(3) 0.054(3) 0.068(3) 0.019(2) 0.008(2) 0.029(2)
C11 0.051(3) 0.064(3) 0.060(3) 0.006(2) -0.003(2) 0.038(3)
C12 0.039(2) 0.050(2) 0.042(2) -0.0015(19) 0.0021(18) 0.025(2)
C13 0.057(3) 0.062(3) 0.041(2) -0.011(2) -0.009(2) 0.029(2)
C14 0.066(3) 0.053(3) 0.033(2) -0.012(2) -0.001(2) 0.010(2)
C15 0.044(2) 0.042(2) 0.033(2) -0.0061(19) 0.0078(18) 0.0098(17)
C16 0.058(3) 0.042(2) 0.034(2) -0.003(2) 0.016(2) -0.0004(19)
C17 0.054(3) 0.036(2) 0.048(2) 0.0128(19) 0.022(2) 0.0048(19)
C18 0.037(2) 0.043(2) 0.044(2) 0.0078(18) 0.0091(18) 0.0141(18)
C19 0.037(2) 0.038(2) 0.0274(19) -0.0022(17) 0.0053(16) 0.0089(16)
C20 0.035(2) 0.043(2) 0.032(2) -0.0003(18) 0.0048(17) 0.0157(18)
C21 0.068(4) 0.116(5) 0.173(6) 0.040(4) 0.040(4) 0.085(5)
O5 0.078(2) 0.0586(19) 0.085(2) 0.0297(18) 0.001(2) 0.0276(18)

loop_
_atom_type_symbol
_atom_type_description
_atom_type_scat_dispersion_real
_atom_type_scat_dispersion_imag
_atom_type_scat_source
C C 0.0033 0.0016 'International Tables Vol C Tables 4.2.6.8 and 6.1.1.4'
H H 0.0000 0.0000 'International Tables Vol C Tables 4.2.6.8 and 6.1.1.4'
Cu Cu 0.3201 1.2651 'International Tables Vol C Tables 4.2.6.8 and 6.1.1.4'
N N 0.0061 0.0033 'International Tables Vol C Tables 4.2.6.8 and 6.1.1.4'
O O 0.0106 0.0060 'International Tables Vol C Tables 4.2.6.8 and 6.1.1.4'

loop_
_geom_angle_atom_site_label_1
_geom_angle_atom_site_label_2
_geom_angle_atom_site_label_3
_geom_angle
_geom_angle_publ_flag
O1W Cu1 O2 93.40(11) yes
O1W Cu1 O3 90.04(10) yes
O1W Cu1 N1 96.50(11) yes
O1W Cu1 N2 97.69(10) yes
O2 Cu1 O3 94.32(10) yes
O2 Cu1 N1 88.77(11) yes
O2 Cu1 N2 166.01(11) yes
O3 Cu1 N1 172.59(11) yes
O3 Cu1 N2 94.17(11) yes
N1 Cu1 N2 81.55(11) yes
Cu1 O1W H1WA 107.8 ?
Cu1 O1W H1WB 112.5 ?
H1WA O1W H1WB 107.7 ?
C9 N1 C20 117.2(3) ?
C9 N1 Cu1 130.2(3) ?
C20 N1 Cu1 112.5(2) ?
C18 N2 C19 118.4(3) ?
C18 N2 Cu1 128.5(3) ?
C19 N2 Cu1 113.0(2) ?
C7 O2 Cu1 126.8(2) ?
C2 O3 Cu1 123.3(2) ?
C6 C1 C2 118.7(3) ?
C6 C1 C7 117.6(3) ?
C2 C1 C7 123.6(3) ?
O3 C2 C3 118.8(3) ?
O3 C2 C1 124.2(3) ?
C3 C2 C1 117.0(3) ?
C4 C3 C2 120.9(3) ?
C4 C3 C8 118.5(3) ?
C2 C3 C8 120.6(3) ?
C5 C4 C3 121.6(3) ?
C5 C4 H4A 119.2 ?
C3 C4 H4A 119.2 ?
C4 C5 C6 118.3(4) ?
C4 C5 H5A 120.8 ?
C6 C5 H5A 120.8 ?
C5 C6 C1 123.6(3) ?
C5 C6 H6A 118.2 ?
C1 C6 H6A 118.2 ?
O1 C7 O2 120.1(3) ?
O1 C7 C1 118.9(3) ?
O2 C7 C1 120.9(3) ?
O4 C8 C3 124.8(4) ?
O4 C8 H8A 117.6 ?
C3 C8 H8A 117.6 ?
N1 C9 C10 123.4(4) ?
N1 C9 H9A 118.3 ?
C10 C9 H9A 118.3 ?
C11 C10 C9 119.5(4) ?
C11 C10 H10A 120.2 ?
C9 C10 H10A 120.2 ?
C10 C11 C12 120.2(4) ?
C10 C11 H11A 119.9 ?
C12 C11 H11A 119.9 ?
C20 C12 C11 116.4(4) ?
C20 C12 C13 118.0(4) ?
C11 C12 C13 125.6(4) ?
C14 C13 C12 121.4(4) ?
C14 C13 H13A 119.3 ?
C12 C13 H13A 119.3 ?
C13 C14 C15 121.6(4) ?
C13 C14 H14A 119.2 ?
C15 C14 H14A 119.2 ?
C16 C15 C19 116.4(4) ?
C16 C15 C14 125.3(4) ?
C19 C15 C14 118.3(4) ?
C17 C16 C15 120.0(3) ?
C17 C16 H16A 120.0 ?
C15 C16 H16A 120.0 ?
C16 C17 C18 120.2(4) ?
C16 C17 H17A 119.9 ?
C18 C17 H17A 119.9 ?
N2 C18 C17 121.7(4) ?
N2 C18 H18A 119.2 ?
C17 C18 H18A 119.2 ?
N2 C19 C15 123.5(3) ?
N2 C19 C20 116.9(3) ?
C15 C19 C20 119.6(3) ?
N1 C20 C12 123.3(3) ?
N1 C20 C19 115.7(3) ?
C12 C20 C19 121.0(3) ?
O5 C21 H21A 109.5 ?
O5 C21 H21B 109.5 ?
H21A C21 H21B 109.5 ?
O5 C21 H21C 109.5 ?
H21A C21 H21C 109.5 ?
H21B C21 H21C 109.5 ?
C21 O5 H5 109.5 ?

loop_
_geom_bond_atom_site_label_1
_geom_bond_atom_site_label_2
_geom_bond_distance
_geom_bond_publ_flag
Cu1 O1W 2.348(3) yes
Cu1 O2 1.898(2) yes
Cu1 O3 1.898(2) yes
Cu1 N1 2.016(3) yes
Cu1 N2 2.011(3) yes
O1W H1WA 0.8500 ?
O1W H1WB 0.8499 ?
N1 C9 1.312(4) ?
N1 C20 1.373(4) ?
N2 C18 1.327(4) ?
N2 C19 1.348(4) ?
O1 C7 1.234(4) ?
O2 C7 1.273(4) ?
O3 C2 1.301(4) ?
O4 C8 1.216(4) ?
C1 C6 1.380(5) ?
C1 C2 1.441(4) ?
C1 C7 1.494(5) ?
C2 C3 1.415(5) ?
C3 C4 1.394(5) ?
C3 C8 1.448(5) ?
C4 C5 1.363(5) ?
C4 H4A 0.9300 ?
C5 C6 1.375(5) ?
C5 H5A 0.9300 ?
C6 H6A 0.9300 ?
C8 H8A 0.9300 ?
C9 C10 1.381(5) ?
C9 H9A 0.9300 ?
C10 C11 1.356(5) ?
C10 H10A 0.9300 ?
C11 C12 1.399(5) ?
C11 H11A 0.9300 ?
C12 C20 1.396(5) ?
C12 C13 1.430(5) ?
C13 C14 1.344(5) ?
C13 H13A 0.9300 ?
C14 C15 1.430(5) ?
C14 H14A 0.9300 ?
C15 C16 1.401(5) ?
C15 C19 1.403(4) ?
C16 C17 1.350(5) ?
C16 H16A 0.9300 ?
C17 C18 1.397(5) ?
C17 H17A 0.9300 ?
C18 H18A 0.9300 ?
C19 C20 1.424(5) ?
C21 O5 1.388(5) ?
C21 H21A 0.9600 ?
C21 H21B 0.9600 ?
C21 H21C 0.9600 ?
O5 H5 0.8200 ?

loop_
_geom_hbond_atom_site_label_D
_geom_hbond_atom_site_label_H
_geom_hbond_atom_site_label_A
_geom_hbond_site_symmetry_A
_geom_hbond_distance_DH
_geom_hbond_distance_HA
_geom_hbond_distance_DA
_geom_hbond_angle_DHA
O5 H5 O1 1_655 0.82 1.89 2.703(4) 170.7
O1W H1WB O5 2_666 0.85 1.93 2.747(4) 162.2
O1W H1WA O4 2_656 0.85 2.00 2.844(4) 170.3

loop_
_geom_torsion_atom_site_label_1
_geom_torsion_atom_site_label_2
_geom_torsion_atom_site_label_3
_geom_torsion_atom_site_label_4
_geom_torsion
O2 Cu1 N1 C9 12.7(3)
N2 Cu1 N1 C9 -177.4(3)
O1W Cu1 N1 C9 -80.5(3)
O2 Cu1 N1 C20 -165.8(2)
N2 Cu1 N1 C20 4.1(2)
O1W Cu1 N1 C20 100.9(2)
O2 Cu1 N2 C18 -134.6(4)
O3 Cu1 N2 C18 -7.3(3)
N1 Cu1 N2 C18 178.7(3)
O1W Cu1 N2 C18 83.3(3)
O2 Cu1 N2 C19 42.0(6)
O3 Cu1 N2 C19 169.2(2)
N1 Cu1 N2 C19 -4.7(2)
O1W Cu1 N2 C19 -100.2(2)
O3 Cu1 O2 C7 25.9(3)
N2 Cu1 O2 C7 153.2(4)
N1 Cu1 O2 C7 -160.8(3)
O1W Cu1 O2 C7 -64.4(3)
O2 Cu1 O3 C2 -27.2(3)
N2 Cu1 O3 C2 163.9(3)
O1W Cu1 O3 C2 66.2(3)
Cu1 O3 C2 C3 -163.8(2)
Cu1 O3 C2 C1 17.9(4)
C6 C1 C2 O3 178.8(3)
C7 C1 C2 O3 2.8(5)
C6 C1 C2 C3 0.4(5)
C7 C1 C2 C3 -175.5(3)
O3 C2 C3 C4 -178.9(3)
C1 C2 C3 C4 -0.5(5)
O3 C2 C3 C8 0.3(5)
C1 C2 C3 C8 178.7(3)
C2 C3 C4 C5 0.2(5)
C8 C3 C4 C5 -179.0(3)
C3 C4 C5 C6 0.2(5)
C4 C5 C6 C1 -0.3(6)
C2 C1 C6 C5 -0.1(5)
C7 C1 C6 C5 176.1(3)
Cu1 O2 C7 O1 169.4(2)
Cu1 O2 C7 C1 -13.8(5)
C6 C1 C7 O1 -4.5(5)
C2 C1 C7 O1 171.4(3)
C6 C1 C7 O2 178.7(3)
C2 C1 C7 O2 -5.4(5)
C4 C3 C8 O4 3.6(5)
C2 C3 C8 O4 -175.6(3)
C20 N1 C9 C10 2.1(5)
Cu1 N1 C9 C10 -176.3(3)
N1 C9 C10 C11 -0.8(6)
C9 C10 C11 C12 -0.5(6)
C10 C11 C12 C20 0.4(5)
C10 C11 C12 C13 -179.2(4)
C20 C12 C13 C14 -0.5(5)
C11 C12 C13 C14 179.1(4)
C12 C13 C14 C15 0.2(6)
C13 C14 C15 C16 -179.2(3)
C13 C14 C15 C19 0.7(5)
C19 C15 C16 C17 -0.6(5)
C14 C15 C16 C17 179.3(3)
C15 C16 C17 C18 0.8(6)
C19 N2 C18 C17 0.2(5)
Cu1 N2 C18 C17 176.6(2)
C16 C17 C18 N2 -0.7(5)
C18 N2 C19 C15 0.0(5)
Cu1 N2 C19 C15 -176.9(2)
C18 N2 C19 C20 -178.5(3)
Cu1 N2 C19 C20 4.6(4)
C16 C15 C19 N2 0.2(5)
C14 C15 C19 N2 -179.7(3)
C16 C15 C19 C20 178.6(3)
C14 C15 C19 C20 -1.2(5)
C9 N1 C20 C12 -2.3(5)
Cu1 N1 C20 C12 176.5(3)
C9 N1 C20 C19 178.4(3)
Cu1 N1 C20 C19 -2.9(4)
C11 C12 C20 N1 1.1(5)
C13 C12 C20 N1 -179.4(3)
C11 C12 C20 C19 -179.7(3)
C13 C12 C20 C19 -0.1(5)
N2 C19 C20 N1 -1.1(4)
C15 C19 C20 N1 -179.7(3)
N2 C19 C20 C12 179.5(3)
C15 C19 C20 C12 0.9(5)
